data_2000550
loop_
_publ_author_name
'Baures, P. W.'
'Miski, M.'
'Eggleston, D. S.'

_publ_section_title
;
 Structure of 3,6-diacetyl-8-benzoylantakyatriol
;
_journal_issue 10
_journal_name_full 'Acta Crystallographica Section C'
_journal_page_first 1857
_journal_page_last 1859
_journal_paper_doi 10.1107/S0108270192001598
_journal_volume 48
_journal_year 1992
_chemical_formula_sum 'C26 H34 O6'
_chemical_formula_weight 442.56
_space_group_crystal_system orthorhombic
_space_group_IT_number 19
_space_group_name_Hall 'P 2ac 2ab'
_space_group_name_H-M_alt 'P 21 21 21'
_cell_angle_alpha 90
_cell_angle_beta 90
_cell_angle_gamma 90
_cell_formula_units_Z 4
_cell_length_a 7.766(6)
_cell_length_b 11.809(4)
_cell_length_c 27.219(11)
_cell_volume 2496(2)
_diffrn_radiation_type Mo
_diffrn_radiation_wavelength 0.71073
_exptl_absorpt_coefficient_mu 0.0772
_exptl_crystal_density_diffrn 1.177
_exptl_crystal_F_000 952
_cod_data_source_file st0563.cif
_cod_data_source_block st0563a
_cod_depositor_comments
;
 Updating space group information and adding the symmetry operation list.

 Antanas Vaitkus,
 2018-06-18
;
_cod_original_cell_volume 2496.5(12)
_cod_database_code 2000550

loop_
_space_group_symop_id
_space_group_symop_operation_xyz
1 x,y,z
2 -x+1/2,-y,z+1/2
3 x+1/2,-y+1/2,-z
4 -x,y+1/2,-z+1/2

loop_
_atom_site_label
_atom_site_fract_x
_atom_site_fract_y
_atom_site_fract_z
O3 .3406(4) .4948(2) .83020(10)
O6 .0546(3) .1193(2) .94988(8)
O8 .0914(3) -.0881(2) .87180(9)
O16 .6244(5) .4988(3) .8435(2)
O18 -.0313(5) .2608(3) .99900(10)
O20 .3433(4) -.0867(3) .91170(10)
C1 .3258(6) .1909(3) .79190(10)
C2 .3594(6) .3168(3) .78600(10)
C3 .3384(5) .3725(3) .83660(10)
C4 .1695(5) .3388(3) .85980(10)
C5 .1722(5) .2544(3) .89280(10)
C6 .0165(5) .1869(3) .90670(10)
C7 -.0358(5) .1020(3) .86640(10)
C8 .1201(5) .0254(3) .85240(10)
C9 .1590(6) .0147(3) .79690(10)
C10 .1947(6) .1305(3) .77480(10)
C11 -.2029(5) .0386(3) .87880(10)
C12 -.2698(6) -.0271(3) .8342(2)
C13 -.3421(5) .1183(3) .8977(2)
C14 .0659(7) .1697(4) .7375(2)
C15 .0091(6) .3882(3) .83820(10)
C16 .4914(6) .5475(3) .8360(2)
C17 .4715(7) .6733(4) .8300(2)
C18 .0279(5) .1674(3) .99390(10)
C19 .0817(7) .0911(4) 1.0346(2)
C20 .2061(5) -.1311(3) .90330(10)
C21 .1483(5) -.2392(3) .92550(10)
C22 -0.0017(6) -.2926(3) .91030(10)
C23 -.0494(7) -.3942(4) .9315(2)
C24 .0471(8) -.4408(3) .9683(2)
C25 .1985(8) -.3872(4) .9838(2)
C26 .2492(7) -.2862(4) .9622(2)
H1 .4152 .1478 .8110
H2 .2749 .3495 .7622
H3 .4791 .3293 .7734
H4 .4339 .3466 .8585
H5 .2840 .2358 .9091
H6 -.0781 .2426 .9121
H7 -.0663 .1445 .8355
H8 .2225 .0638 .8672
H9 .0567 -.0197 .7800
H10 .2614 -.0349 .7920
H11 -.1748 -.0164 .9053
H12 -.1780 -.0786 .8219
H13 -.3733 -.0718 .8440
H14 -.3024 .0279 .8077
H15 -.2971 .1606 .9268
H16 -.3747 .1730 .8713
H17 -.445 .0732 .9076
H18 .1000 .2469 .7252
H19 .0626 .1158 .7093
H20 -.0509 .1748 .7529
H21 -.0932 .3599 .8570
H22 .0135 .4728 .8407
H23 -.0011 .3653 .8032
H24 .5866 .7103 .8343
H25 .4261 .6904 .7965
H26 .3901 .7022 .8554
H27 .0570 .1287 1.0666
H28 .0090 .0193 1.0326
H29 .2036 .0716 1.0315
H30 -.0740 -.2579 .8839
H31 -.1564 -.4332 .9203
H32 .0118 -.5142 .9832
H33 .2693 -.4220 1.0105
H34 .3566 -.2473 .9733

loop_
_geom_bond_atom_site_label_1
_geom_bond_atom_site_label_2
_geom_bond_distance
O3 C3 1.454(3)
O3 C16 1.336(4)
O6 C6 1.451(3)
O6 C18 1.342(3)
O8 C8 1.457(3)
O8 C20 1.336(4)
O16 C16 1.200(5)
O18 C18 1.203(4)
O20 C20 1.209(4)
C1 C2 1.517(4)
C1 C10 1.327(5)
C2 C3 1.535(5)
C3 C4 1.509(5)
C4 C5 1.342(4)
C4 C15 1.496(5)
C5 C6 1.497(4)
C6 C7 1.541(4)
C7 C8 1.558(4)
C7 C11 1.536(4)
C8 C9 1.544(4)
C9 C10 1.519(4)
C10 C14 1.500(5)
C11 C12 1.529(4)
C11 C13 1.524(5)
C16 C17 1.502(5)
C18 C19 1.488(5)
C20 C21 1.483(4)
C21 C22 1.388(5)
C21 C26 1.386(5)
C22 C23 1.383(5)
C23 C24 1.366(6)
C24 C25 1.400(7)
C25 C26 1.387(5)
